data_1542057
loop_
_publ_author_name
'Udovenko, A.A.'
'Volkova, L.M.'
'Davidovich, R.L.'
'Zemnukhova, L.A.'

_publ_section_title
;
 Crystal Structure of Cesium Chlorotrifluoroantimonate
;
_journal_name_full
;
Koordinatsionnaya Khimiya (= Coordination Chemistry (USSR))
;
_journal_page_first 259
_journal_page_last 261
_journal_volume 3
_journal_year 1977
_chemical_formula_sum 'Cl Cs F3 Sb'
_chemical_name_systematic 'Cs Sb Cl F3'
_space_group_IT_number 121
_symmetry_space_group_name_Hall 'I -4 2'
_symmetry_space_group_name_H-M 'I -4 2 m'
_cell_angle_alpha 90
_cell_angle_beta 90
_cell_angle_gamma 90
_cell_formula_units_Z 8
_cell_length_a 9.94
_cell_length_b 9.94
_cell_length_c 11.61
_cell_volume 1147.110
_citation_journal_id_ASTM KOKHDC
_cod_data_source_file Udovenko_KOKHDC_1977_583.cif
_cod_data_source_block Cl1Cs1F3Sb1
_cod_original_cell_volume 1147.11
_cod_original_formula_sum 'Cl1 Cs1 F3 Sb1'
_cod_database_code 1542057

loop_
_symmetry_equiv_pos_as_xyz
x,y,z
y,-x,-z
-x,-y,z
-y,x,-z
x,-y,-z
-y,-x,z
-x,y,-z
y,x,z
x+1/2,y+1/2,z+1/2
y+1/2,-x+1/2,-z+1/2
-x+1/2,-y+1/2,z+1/2
-y+1/2,x+1/2,-z+1/2
x+1/2,-y+1/2,-z+1/2
-y+1/2,-x+1/2,z+1/2
-x+1/2,y+1/2,-z+1/2
y+1/2,x+1/2,z+1/2

loop_
_atom_site_label
_atom_site_type_symbol
_atom_site_fract_x
_atom_site_fract_y
_atom_site_fract_z
_atom_site_occupancy
_atom_site_U_iso_or_equiv
F1 F-1 0.468 0.284 0.117 1 0.0
Cl1 Cl-1 0.208 0.5 0.5 1 0.0
Cs1 Cs+1 0 0 0.1933 1 0.0
Cs2 Cs+1 0 0.5 0.25 1 0.0
F2 F-1 0.216 0.216 0.187 1 0.0
Sb1 Sb+3 0.2916 0.2916 0.0425 1 0.0
